data_7244017
loop_
_publ_author_name
'Saito, Norio'
'Nishiyama, Daiki'
'Matsushita, Yoshitaka'
'Wada, Yoshiki'
'Cordier, St\'ephane'
'Ohsawa, Takeo'
'Grasset, Fabien'
'Ohashi, Naoki'

_publ_section_title
;
 Reentrant structural and optical properties of organic--inorganic hybrid
 metal cluster compound ((n-C4H9)4N)2[Mo6Bri8Bra6]
;
_journal_issue 3
_journal_name_full CrystEngComm
_journal_page_first 465
_journal_page_last 470
_journal_paper_doi 10.1039/D1CE01033F
_journal_volume 24
_journal_year 2022
_chemical_formula_sum 'C32 H72 Br14 Mo6 N2'
_chemical_formula_weight 2179.29
_chemical_properties_physical Air-sensitive,Moisture-sensitive,Hygroscopic
_space_group_crystal_system monoclinic
_space_group_IT_number 14
_space_group_name_Hall '-P 2yn'
_space_group_name_H-M_alt 'P 1 21/n 1'
_atom_sites_solution_hydrogens geom
_atom_sites_solution_primary direct
_audit_creation_method
;
FinalCif V90 by Daniel Kratzert, Freiburg 2021,
https://dkratzert.de/finalcif.html
;
_audit_update_record
;
2021-11-03 deposited with the CCDC.	2021-12-07 downloaded from the CCDC.
;
_cell_angle_alpha 90
_cell_angle_beta 90.481(3)
_cell_angle_gamma 90
_cell_formula_units_Z 2
_cell_length_a 13.0071(10)
_cell_length_b 11.6664(9)
_cell_length_c 19.0278(14)
_cell_measurement_reflns_used 9836
_cell_measurement_temperature 113(2)
_cell_measurement_theta_max 27.42
_cell_measurement_theta_min 2.35
_cell_volume 2887.3(4)
_computing_cell_refinement 'Bruker SAINT'
_computing_data_collection 'Bruker APEX2'
_computing_data_reduction 'Bruker SAINT'
_computing_molecular_graphics 'Bruker SHELXTL'
_computing_publication_material 'Bruker SHELXTL'
_computing_structure_refinement 'SHELXL-2014/7 (Sheldrick, 2014)'
_computing_structure_solution 'SHELXS-97 (Sheldrick 2008)'
_diffrn_ambient_temperature 113(2)
_diffrn_measured_fraction_theta_full 0.997
_diffrn_measured_fraction_theta_max 0.983
_diffrn_measurement_device_type 'Bruker APEX-II CCD'
_diffrn_measurement_method '\f and \w scans'
_diffrn_radiation_type MoK\a
_diffrn_radiation_wavelength 0.71073
_diffrn_reflns_av_R_equivalents 0.1010
_diffrn_reflns_av_unetI/netI 0.0843
_diffrn_reflns_Laue_measured_fraction_full 0.997
_diffrn_reflns_Laue_measured_fraction_max 0.983
_diffrn_reflns_limit_h_max 16
_diffrn_reflns_limit_h_min -16
_diffrn_reflns_limit_k_max 15
_diffrn_reflns_limit_k_min -15
_diffrn_reflns_limit_l_max 24
_diffrn_reflns_limit_l_min -24
_diffrn_reflns_number 32465
_diffrn_reflns_point_group_measured_fraction_full 0.997
_diffrn_reflns_point_group_measured_fraction_max 0.983
_diffrn_reflns_theta_full 25.242
_diffrn_reflns_theta_max 27.530
_diffrn_reflns_theta_min 2.345
_exptl_absorpt_coefficient_mu 10.976
_exptl_absorpt_correction_T_max 0.7456
_exptl_absorpt_correction_T_min 0.3717
_exptl_absorpt_correction_type multi-scan
_exptl_absorpt_process_details
;
SADABS 2016/2: Krause, L., Herbst-Irmer, R., Sheldrick G.M. & Stalke D.,
 J. Appl. Cryst. 48 (2015) 3-10
;
_exptl_crystal_colour Orange
_exptl_crystal_density_diffrn 2.507
_exptl_crystal_description Chunk
_exptl_crystal_F_000 2040
_exptl_crystal_preparation Luminescent
_exptl_crystal_size_max 0.340
_exptl_crystal_size_mid 0.300
_exptl_crystal_size_min 0.180
_refine_diff_density_max 1.825
_refine_diff_density_min -2.488
_refine_diff_density_rms 0.331
_refine_ls_extinction_coef 0.0018(2)
_refine_ls_extinction_expression Fc^*^=kFc[1+0.001xFc^2^\l^3^/sin(2\q)]^-1/4^
_refine_ls_extinction_method 'SHELXL-2014/7 (Sheldrick 2014'
_refine_ls_goodness_of_fit_ref 1.027
_refine_ls_hydrogen_treatment constr
_refine_ls_matrix_type full
_refine_ls_number_parameters 249
_refine_ls_number_reflns 6537
_refine_ls_number_restraints 0
_refine_ls_restrained_S_all 1.027
_refine_ls_R_factor_all 0.0792
_refine_ls_R_factor_gt 0.0644
_refine_ls_shift/su_max 0.001
_refine_ls_shift/su_mean 0.000
_refine_ls_structure_factor_coef Fsqd
_refine_ls_weighting_details 'w=1/[\s^2^(Fo^2^)+(0.1105P)^2^] where P=(Fo^2^+2Fc^2^)/3'
_refine_ls_weighting_scheme calc
_refine_ls_wR_factor_gt 0.1660
_refine_ls_wR_factor_ref 0.1770
_reflns_Friedel_coverage 0.000
_reflns_number_gt 5174
_reflns_number_total 6537
_reflns_threshold_expression 'I > 2\s(I)'
_cod_data_source_file d1ce01033f2.cif
_cod_data_source_block 113K
_cod_depositor_comments 'Adding full bibliography for 7244016--7244018.cif.'
_cod_original_sg_symbol_H-M 'P 21/n'
_cod_database_code 7244017
_shelx_shelxl_version_number 2014/7
_shelx_space_group_comment
;
The symmetry employed for this shelxl refinement is uniquely defined
by the following loop, which should always be used as a source of
symmetry information in preference to the above space-group names.
They are only intended as comments.
;
_shelx_estimated_absorpt_t_min 0.118
_shelx_estimated_absorpt_t_max 0.243

loop_
_space_group_symop_operation_xyz
'x, y, z'
'-x+1/2, y+1/2, -z+1/2'
'-x, -y, -z'
'x-1/2, -y-1/2, z-1/2'

loop_
_atom_site_label
_atom_site_type_symbol
_atom_site_fract_x
_atom_site_fract_y
_atom_site_fract_z
_atom_site_U_iso_or_equiv
_atom_site_adp_type
_atom_site_occupancy
_atom_site_site_symmetry_order
_atom_site_calc_flag
_atom_site_refinement_flags_posn
_atom_site_refinement_flags_adp
_atom_site_refinement_flags_occupancy
_atom_site_disorder_assembly
_atom_site_disorder_group
Mo1 Mo -0.04515(5) 0.43732(5) 0.41535(3) 0.02090(19) Uani 1 1 d . . . . .
Mo2 Mo 0.13227(5) 0.44575(6) 0.48325(3) 0.02162(19) Uani 1 1 d . . . . .
Mo3 Mo 0.03233(5) 0.63632(5) 0.45407(3) 0.02086(19) Uani 1 1 d . . . . .
Br1 Br 0.20594(6) 0.64397(7) 0.52182(4) 0.0275(2) Uani 1 1 d . . . . .
Br2 Br 0.05478(6) 0.25000(7) 0.44535(4) 0.0274(2) Uani 1 1 d . . . . .
Br3 Br 0.14307(6) 0.37244(6) 0.61199(4) 0.0241(2) Uani 1 1 d . . . . .
Br4 Br 0.11653(6) 0.51786(7) 0.35465(4) 0.0262(2) Uani 1 1 d . . . . .
Br5 Br -0.10905(7) 0.35225(7) 0.29753(4) 0.0316(2) Uani 1 1 d . . . . .
Br6 Br 0.08230(7) 0.82386(7) 0.39035(4) 0.0343(2) Uani 1 1 d . . . . .
Br7 Br 0.31825(6) 0.37464(8) 0.46272(4) 0.0373(3) Uani 1 1 d . . . . .
N N 0.5253(5) 0.5202(6) 0.2944(3) 0.0264(14) Uani 1 1 d . . . . .
C11 C 0.4507(6) 0.5634(8) 0.2386(4) 0.0331(19) Uani 1 1 d . . . . .
H11A H 0.4649 0.6455 0.2299 0.040 Uiso 1 1 calc R U . . .
H11B H 0.4637 0.5215 0.1943 0.040 Uiso 1 1 calc R U . . .
C12 C 0.3383(7) 0.5500(11) 0.2571(5) 0.056(3) Uani 1 1 d . . . . .
H12A H 0.3259 0.5830 0.3042 0.068 Uiso 1 1 calc R U . . .
H12B H 0.3204 0.4675 0.2587 0.068 Uiso 1 1 calc R U . . .
C13 C 0.2688(8) 0.6119(10) 0.2016(5) 0.054(3) Uani 1 1 d . . . . .
H13A H 0.2931 0.5939 0.1537 0.064 Uiso 1 1 calc R U . . .
H13B H 0.1971 0.5845 0.2057 0.064 Uiso 1 1 calc R U . . .
C14 C 0.2725(9) 0.7347(11) 0.2130(6) 0.067(3) Uani 1 1 d . . . . .
H14A H 0.2478 0.7522 0.2604 0.100 Uiso 1 1 calc R U . . .
H14B H 0.2287 0.7732 0.1782 0.100 Uiso 1 1 calc R U . . .
H14C H 0.3435 0.7616 0.2083 0.100 Uiso 1 1 calc R U . . .
C21 C 0.5052(6) 0.3924(7) 0.3060(4) 0.0291(17) Uani 1 1 d . . . . .
H21A H 0.4352 0.3834 0.3251 0.035 Uiso 1 1 calc R U . . .
H21B H 0.5064 0.3535 0.2597 0.035 Uiso 1 1 calc R U . . .
C22 C 0.5799(7) 0.3322(7) 0.3545(4) 0.0345(19) Uani 1 1 d . . . . .
H22A H 0.5814 0.3714 0.4007 0.041 Uiso 1 1 calc R U . . .
H22B H 0.6499 0.3354 0.3345 0.041 Uiso 1 1 calc R U . . .
C23 C 0.5478(8) 0.2075(7) 0.3642(4) 0.039(2) Uani 1 1 d . . . . .
H23A H 0.5936 0.1716 0.3997 0.047 Uiso 1 1 calc R U . . .
H23B H 0.4769 0.2054 0.3826 0.047 Uiso 1 1 calc R U . . .
C24 C 0.5518(11) 0.1377(9) 0.2971(6) 0.065(4) Uani 1 1 d . . . . .
H24A H 0.4906 0.1538 0.2684 0.098 Uiso 1 1 calc R U . . .
H24B H 0.5538 0.0559 0.3088 0.098 Uiso 1 1 calc R U . . .
H24C H 0.6135 0.1582 0.2707 0.098 Uiso 1 1 calc R U . . .
C31 C 0.6337(6) 0.5397(7) 0.2672(4) 0.0307(18) Uani 1 1 d . . . . .
H31A H 0.6830 0.5157 0.3043 0.037 Uiso 1 1 calc R U . . .
H31B H 0.6432 0.6231 0.2598 0.037 Uiso 1 1 calc R U . . .
C32 C 0.6619(7) 0.4778(8) 0.1990(4) 0.039(2) Uani 1 1 d . . . . .
H32A H 0.7302 0.4418 0.2056 0.047 Uiso 1 1 calc R U . . .
H32B H 0.6115 0.4153 0.1911 0.047 Uiso 1 1 calc R U . . .
C33 C 0.6651(9) 0.5493(10) 0.1345(5) 0.055(3) Uani 1 1 d . . . . .
H33A H 0.7083 0.6177 0.1437 0.065 Uiso 1 1 calc R U . . .
H33B H 0.5948 0.5762 0.1230 0.065 Uiso 1 1 calc R U . . .
C34 C 0.7084(10) 0.4834(10) 0.0713(5) 0.062(3) Uani 1 1 d . . . . .
H34A H 0.7761 0.4520 0.0837 0.094 Uiso 1 1 calc R U . . .
H34B H 0.7152 0.5356 0.0313 0.094 Uiso 1 1 calc R U . . .
H34C H 0.6617 0.4207 0.0588 0.094 Uiso 1 1 calc R U . . .
C41 C 0.5112(7) 0.5824(7) 0.3638(4) 0.0334(18) Uani 1 1 d . . . . .
H41A H 0.4465 0.5550 0.3851 0.040 Uiso 1 1 calc R U . . .
H41B H 0.5682 0.5598 0.3957 0.040 Uiso 1 1 calc R U . . .
C42 C 0.5076(9) 0.7092(8) 0.3612(5) 0.047(2) Uani 1 1 d . . . . .
H42A H 0.4664 0.7336 0.3199 0.056 Uiso 1 1 calc R U . . .
H42B H 0.5782 0.7395 0.3556 0.056 Uiso 1 1 calc R U . . .
C43 C 0.4613(8) 0.7584(8) 0.4266(5) 0.044(2) Uani 1 1 d . . . . .
H43A H 0.3918 0.7254 0.4323 0.053 Uiso 1 1 calc R U . . .
H43B H 0.5035 0.7336 0.4674 0.053 Uiso 1 1 calc R U . . .
C44 C 0.4524(12) 0.8864(10) 0.4285(7) 0.082(4) Uani 1 1 d . . . . .
H44A H 0.5212 0.9204 0.4320 0.123 Uiso 1 1 calc R U . . .
H44B H 0.4119 0.9093 0.4694 0.123 Uiso 1 1 calc R U . . .
H44C H 0.4184 0.9134 0.3854 0.123 Uiso 1 1 calc R U . . .

loop_
_atom_site_aniso_label
_atom_site_aniso_U_11
_atom_site_aniso_U_22
_atom_site_aniso_U_33
_atom_site_aniso_U_23
_atom_site_aniso_U_13
_atom_site_aniso_U_12
Mo1 0.0216(3) 0.0273(4) 0.0138(3) 0.0011(2) 0.0025(3) 0.0010(2)
Mo2 0.0192(3) 0.0306(4) 0.0152(3) 0.0022(3) 0.0048(3) 0.0029(3)
Mo3 0.0218(3) 0.0260(4) 0.0148(3) 0.0025(2) 0.0033(3) 0.0001(2)
Br1 0.0235(4) 0.0367(4) 0.0222(4) 0.0045(3) 0.0007(3) -0.0055(3)
Br2 0.0341(4) 0.0279(4) 0.0203(4) -0.0006(3) 0.0026(3) 0.0056(3)
Br3 0.0233(4) 0.0312(4) 0.0178(4) 0.0035(3) 0.0011(3) 0.0035(3)
Br4 0.0248(4) 0.0372(5) 0.0167(3) 0.0036(3) 0.0079(3) 0.0030(3)
Br5 0.0434(5) 0.0316(4) 0.0197(4) -0.0028(3) -0.0029(3) -0.0003(3)
Br6 0.0411(5) 0.0341(5) 0.0276(4) 0.0102(3) -0.0004(4) -0.0055(4)
Br7 0.0246(4) 0.0563(6) 0.0311(4) 0.0062(4) 0.0092(3) 0.0121(4)
N 0.018(3) 0.040(4) 0.021(3) 0.001(3) 0.002(3) -0.007(3)
C11 0.030(4) 0.048(5) 0.021(4) 0.004(4) -0.003(3) -0.009(4)
C12 0.027(5) 0.093(9) 0.049(6) 0.035(6) 0.006(4) -0.002(5)
C13 0.039(5) 0.081(8) 0.042(5) 0.032(5) 0.012(4) 0.012(5)
C14 0.054(7) 0.090(9) 0.057(7) 0.032(7) 0.006(6) 0.016(6)
C21 0.029(4) 0.036(5) 0.022(4) 0.004(3) 0.011(3) -0.012(3)
C22 0.043(5) 0.039(5) 0.022(4) 0.005(3) 0.002(4) -0.004(4)
C23 0.056(6) 0.032(5) 0.029(4) 0.005(4) 0.015(4) -0.002(4)
C24 0.114(11) 0.035(6) 0.045(6) -0.012(5) 0.005(7) -0.006(6)
C31 0.026(4) 0.036(4) 0.030(4) 0.006(4) 0.005(3) -0.011(3)
C32 0.031(4) 0.055(6) 0.031(4) 0.005(4) 0.010(4) -0.007(4)
C33 0.060(7) 0.070(7) 0.034(5) -0.003(5) 0.016(5) -0.005(5)
C34 0.087(9) 0.068(7) 0.033(5) -0.006(5) 0.024(6) -0.022(6)
C41 0.042(5) 0.042(5) 0.016(3) 0.001(3) 0.001(3) 0.004(4)
C42 0.075(7) 0.038(5) 0.027(4) -0.003(4) 0.013(5) 0.001(5)
C43 0.048(5) 0.053(6) 0.031(4) 0.002(4) 0.015(4) 0.009(4)
C44 0.135(13) 0.050(7) 0.061(8) -0.017(6) 0.034(8) 0.005(7)

loop_
_atom_type_symbol
_atom_type_description
_atom_type_scat_dispersion_real
_atom_type_scat_dispersion_imag
_atom_type_scat_source
C C 0.0033 0.0016 'International Tables Vol C Tables 4.2.6.8 and 6.1.1.4'
H H 0.0000 0.0000 'International Tables Vol C Tables 4.2.6.8 and 6.1.1.4'
Br Br -0.2901 2.4595 'International Tables Vol C Tables 4.2.6.8 and 6.1.1.4'
Mo Mo -1.6832 0.6857 'International Tables Vol C Tables 4.2.6.8 and 6.1.1.4'
N N 0.0061 0.0033 'International Tables Vol C Tables 4.2.6.8 and 6.1.1.4'

loop_
_geom_angle_atom_site_label_1
_geom_angle_atom_site_label_2
_geom_angle_atom_site_label_3
_geom_angle
_geom_angle_site_symmetry_1
_geom_angle_site_symmetry_3
_geom_angle_publ_flag
Br5 Mo1 Br4 90.51(3) . . ?
Br5 Mo1 Br1 90.27(3) . 3_566 ?
Br4 Mo1 Br1 179.09(3) . 3_566 ?
Br5 Mo1 Br2 91.39(3) . . ?
Br4 Mo1 Br2 89.80(3) . . ?
Br1 Mo1 Br2 89.72(3) 3_566 . ?
Br5 Mo1 Br3 90.04(3) . 3_566 ?
Br4 Mo1 Br3 89.96(3) . 3_566 ?
Br1 Mo1 Br3 90.50(3) 3_566 3_566 ?
Br2 Mo1 Br3 178.55(3) . 3_566 ?
Br5 Mo1 Mo2 134.37(3) . 3_566 ?
Br4 Mo1 Mo2 119.80(3) . 3_566 ?
Br1 Mo1 Mo2 59.85(3) 3_566 3_566 ?
Br2 Mo1 Mo2 119.50(3) . 3_566 ?
Br3 Mo1 Mo2 59.47(2) 3_566 3_566 ?
Br5 Mo1 Mo3 135.33(4) . 3_566 ?
Br4 Mo1 Mo3 119.67(3) . 3_566 ?
Br1 Mo1 Mo3 59.43(2) 3_566 3_566 ?
Br2 Mo1 Mo3 59.45(2) . 3_566 ?
Br3 Mo1 Mo3 119.52(3) 3_566 3_566 ?
Mo2 Mo1 Mo3 60.05(2) 3_566 3_566 ?
Br5 Mo1 Mo3 134.52(3) . . ?
Br4 Mo1 Mo3 59.58(3) . . ?
Br1 Mo1 Mo3 120.06(3) 3_566 . ?
Br2 Mo1 Mo3 119.30(3) . . ?
Br3 Mo1 Mo3 59.40(3) 3_566 . ?
Mo2 Mo1 Mo3 60.22(2) 3_566 . ?
Mo3 Mo1 Mo3 90.15(3) 3_566 . ?
Br5 Mo1 Mo2 135.52(3) . . ?
Br4 Mo1 Mo2 59.56(2) . . ?
Br1 Mo1 Mo2 119.53(3) 3_566 . ?
Br2 Mo1 Mo2 59.38(3) . . ?
Br3 Mo1 Mo2 119.32(3) 3_566 . ?
Mo2 Mo1 Mo2 90.11(3) 3_566 . ?
Mo3 Mo1 Mo2 60.11(2) 3_566 . ?
Mo3 Mo1 Mo2 59.92(2) . . ?
Br7 Mo2 Br4 91.61(3) . . ?
Br7 Mo2 Br2 92.14(3) . . ?
Br4 Mo2 Br2 89.76(3) . . ?
Br7 Mo2 Br3 89.63(3) . . ?
Br4 Mo2 Br3 178.55(3) . . ?
Br2 Mo2 Br3 89.43(3) . . ?
Br7 Mo2 Br1 89.14(3) . . ?
Br4 Mo2 Br1 90.22(3) . . ?
Br2 Mo2 Br1 178.72(3) . . ?
Br3 Mo2 Br1 90.56(3) . . ?
Br7 Mo2 Mo1 133.32(3) . 3_566 ?
Br4 Mo2 Mo1 119.55(3) . 3_566 ?
Br2 Mo2 Mo1 119.46(3) . 3_566 ?
Br3 Mo2 Mo1 59.91(2) . 3_566 ?
Br1 Mo2 Mo1 59.49(3) . 3_566 ?
Br7 Mo2 Mo3 134.34(4) . . ?
Br4 Mo2 Mo3 59.48(2) . . ?
Br2 Mo2 Mo3 119.64(3) . . ?
Br3 Mo2 Mo3 119.98(3) . . ?
Br1 Mo2 Mo3 59.32(3) . . ?
Mo1 Mo2 Mo3 60.07(2) 3_566 . ?
Br7 Mo2 Mo1 136.78(3) . . ?
Br4 Mo2 Mo1 59.21(2) . . ?
Br2 Mo2 Mo1 59.67(2) . . ?
Br3 Mo2 Mo1 119.34(3) . . ?
Br1 Mo2 Mo1 119.29(3) . . ?
Mo1 Mo2 Mo1 89.89(3) 3_566 . ?
Mo3 Mo2 Mo1 59.97(2) . . ?
Br7 Mo2 Mo3 135.57(4) . 3_566 ?
Br4 Mo2 Mo3 119.08(3) . 3_566 ?
Br2 Mo2 Mo3 59.46(3) . 3_566 ?
Br3 Mo2 Mo3 59.47(2) . 3_566 ?
Br1 Mo2 Mo3 119.50(3) . 3_566 ?
Mo1 Mo2 Mo3 60.00(2) 3_566 3_566 ?
Mo3 Mo2 Mo3 90.04(3) . 3_566 ?
Mo1 Mo2 Mo3 59.87(2) . 3_566 ?
Br6 Mo3 Br1 89.01(3) . . ?
Br6 Mo3 Br4 89.97(3) . . ?
Br1 Mo3 Br4 90.55(3) . . ?
Br6 Mo3 Br2 91.51(3) . 3_566 ?
Br1 Mo3 Br2 89.98(3) . 3_566 ?
Br4 Mo3 Br2 178.44(4) . 3_566 ?
Br6 Mo3 Br3 91.69(3) . 3_566 ?
Br1 Mo3 Br3 179.08(3) . 3_566 ?
Br4 Mo3 Br3 90.03(3) . 3_566 ?
Br2 Mo3 Br3 89.42(3) 3_566 3_566 ?
Br6 Mo3 Mo2 133.44(3) . . ?
Br1 Mo3 Mo2 59.84(3) . . ?
Br4 Mo3 Mo2 59.53(2) . . ?
Br2 Mo3 Mo2 119.59(3) 3_566 . ?
Br3 Mo3 Mo2 119.94(3) 3_566 . ?
Br6 Mo3 Mo1 134.75(3) . 3_566 ?
Br1 Mo3 Mo1 59.60(2) . 3_566 ?
Br4 Mo3 Mo1 119.40(3) . 3_566 ?
Br2 Mo3 Mo1 59.71(2) 3_566 3_566 ?
Br3 Mo3 Mo1 119.49(3) 3_566 3_566 ?
Mo2 Mo3 Mo1 59.87(2) . 3_566 ?
Br6 Mo3 Mo1 135.36(3) . . ?
Br1 Mo3 Mo1 119.95(3) . . ?
Br4 Mo3 Mo1 59.27(3) . . ?
Br2 Mo3 Mo1 119.22(3) 3_566 . ?
Br3 Mo3 Mo1 59.83(2) 3_566 . ?
Mo2 Mo3 Mo1 60.11(2) . . ?
Mo1 Mo3 Mo1 89.85(3) 3_566 . ?
Br6 Mo3 Mo2 136.60(3) . 3_566 ?
Br1 Mo3 Mo2 119.63(3) . 3_566 ?
Br4 Mo3 Mo2 119.05(3) . 3_566 ?
Br2 Mo3 Mo2 59.44(3) 3_566 3_566 ?
Br3 Mo3 Mo2 59.46(2) 3_566 3_566 ?
Mo2 Mo3 Mo2 89.96(3) . 3_566 ?
Mo1 Mo3 Mo2 60.03(2) 3_566 3_566 ?
Mo1 Mo3 Mo2 59.78(2) . 3_566 ?
Mo3 Br1 Mo1 60.98(2) . 3_566 ?
Mo3 Br1 Mo2 60.84(2) . . ?
Mo1 Br1 Mo2 60.66(3) 3_566 . ?
Mo2 Br2 Mo3 61.10(3) . 3_566 ?
Mo2 Br2 Mo1 60.95(3) . . ?
Mo3 Br2 Mo1 60.84(2) 3_566 . ?
Mo2 Br3 Mo3 61.07(2) . 3_566 ?
Mo2 Br3 Mo1 60.62(2) . 3_566 ?
Mo3 Br3 Mo1 60.77(2) 3_566 3_566 ?
Mo1 Br4 Mo3 61.15(2) . . ?
Mo1 Br4 Mo2 61.22(2) . . ?
Mo3 Br4 Mo2 60.99(2) . . ?
C41 N C11 111.6(6) . . ?
C41 N C31 110.0(6) . . ?
C11 N C31 107.5(6) . . ?
C41 N C21 108.6(6) . . ?
C11 N C21 108.3(6) . . ?
C31 N C21 110.8(6) . . ?
C12 C11 N 114.5(7) . . ?
C12 C11 H11A 108.6 . . ?
N C11 H11A 108.6 . . ?
C12 C11 H11B 108.6 . . ?
N C11 H11B 108.6 . . ?
H11A C11 H11B 107.6 . . ?
C11 C12 C13 110.4(8) . . ?
C11 C12 H12A 109.6 . . ?
C13 C12 H12A 109.6 . . ?
C11 C12 H12B 109.6 . . ?
C13 C12 H12B 109.6 . . ?
H12A C12 H12B 108.1 . . ?
C14 C13 C12 109.7(10) . . ?
C14 C13 H13A 109.7 . . ?
C12 C13 H13A 109.7 . . ?
C14 C13 H13B 109.7 . . ?
C12 C13 H13B 109.7 . . ?
H13A C13 H13B 108.2 . . ?
C13 C14 H14A 109.5 . . ?
C13 C14 H14B 109.5 . . ?
H14A C14 H14B 109.5 . . ?
C13 C14 H14C 109.5 . . ?
H14A C14 H14C 109.5 . . ?
H14B C14 H14C 109.5 . . ?
C22 C21 N 115.6(6) . . ?
C22 C21 H21A 108.4 . . ?
N C21 H21A 108.4 . . ?
C22 C21 H21B 108.4 . . ?
N C21 H21B 108.4 . . ?
H21A C21 H21B 107.4 . . ?
C21 C22 C23 110.1(7) . . ?
C21 C22 H22A 109.6 . . ?
C23 C22 H22A 109.6 . . ?
C21 C22 H22B 109.6 . . ?
C23 C22 H22B 109.6 . . ?
H22A C22 H22B 108.2 . . ?
C24 C23 C22 113.5(8) . . ?
C24 C23 H23A 108.9 . . ?
C22 C23 H23A 108.9 . . ?
C24 C23 H23B 108.9 . . ?
C22 C23 H23B 108.9 . . ?
H23A C23 H23B 107.7 . . ?
C23 C24 H24A 109.5 . . ?
C23 C24 H24B 109.5 . . ?
H24A C24 H24B 109.5 . . ?
C23 C24 H24C 109.5 . . ?
H24A C24 H24C 109.5 . . ?
H24B C24 H24C 109.5 . . ?
N C31 C32 116.5(6) . . ?
N C31 H31A 108.2 . . ?
C32 C31 H31A 108.2 . . ?
N C31 H31B 108.2 . . ?
C32 C31 H31B 108.2 . . ?
H31A C31 H31B 107.3 . . ?
C33 C32 C31 116.3(8) . . ?
C33 C32 H32A 108.2 . . ?
C31 C32 H32A 108.2 . . ?
C33 C32 H32B 108.2 . . ?
C31 C32 H32B 108.2 . . ?
H32A C32 H32B 107.4 . . ?
C32 C33 C34 112.2(9) . . ?
C32 C33 H33A 109.2 . . ?
C34 C33 H33A 109.2 . . ?
C32 C33 H33B 109.2 . . ?
C34 C33 H33B 109.2 . . ?
H33A C33 H33B 107.9 . . ?
C33 C34 H34A 109.5 . . ?
C33 C34 H34B 109.5 . . ?
H34A C34 H34B 109.5 . . ?
C33 C34 H34C 109.5 . . ?
H34A C34 H34C 109.5 . . ?
H34B C34 H34C 109.5 . . ?
C42 C41 N 116.9(7) . . ?
C42 C41 H41A 108.1 . . ?
N C41 H41A 108.1 . . ?
C42 C41 H41B 108.1 . . ?
N C41 H41B 108.1 . . ?
H41A C41 H41B 107.3 . . ?
C41 C42 C43 111.5(8) . . ?
C41 C42 H42A 109.3 . . ?
C43 C42 H42A 109.3 . . ?
C41 C42 H42B 109.3 . . ?
C43 C42 H42B 109.3 . . ?
H42A C42 H42B 108.0 . . ?
C44 C43 C42 115.7(9) . . ?
C44 C43 H43A 108.4 . . ?
C42 C43 H43A 108.4 . . ?
C44 C43 H43B 108.4 . . ?
C42 C43 H43B 108.4 . . ?
H43A C43 H43B 107.4 . . ?
C43 C44 H44A 109.5 . . ?
C43 C44 H44B 109.5 . . ?
H44A C44 H44B 109.5 . . ?
C43 C44 H44C 109.5 . . ?
H44A C44 H44C 109.5 . . ?
H44B C44 H44C 109.5 . . ?

loop_
_geom_bond_atom_site_label_1
_geom_bond_atom_site_label_2
_geom_bond_distance
_geom_bond_site_symmetry_2
_geom_bond_publ_flag
Mo1 Br5 2.5827(9) . ?
Mo1 Br4 2.5847(9) . ?
Mo1 Br1 2.5970(10) 3_566 ?
Mo1 Br2 2.6035(10) . ?
Mo1 Br3 2.6091(9) 3_566 ?
Mo1 Mo2 2.6275(9) 3_566 ?
Mo1 Mo3 2.6328(8) 3_566 ?
Mo1 Mo3 2.6336(9) . ?
Mo1 Mo2 2.6371(9) . ?
Mo2 Br7 2.5901(10) . ?
Mo2 Br4 2.5941(9) . ?
Mo2 Br2 2.5959(10) . ?
Mo2 Br3 2.5973(9) . ?
Mo2 Br1 2.6063(10) . ?
Mo2 Mo1 2.6276(9) 3_566 ?
Mo2 Mo3 2.6322(9) . ?
Mo2 Mo3 2.6392(9) 3_566 ?
Mo3 Br6 2.5871(10) . ?
Mo3 Br1 2.5923(9) . ?
Mo3 Br4 2.5929(9) . ?
Mo3 Br2 2.5965(9) 3_566 ?
Mo3 Br3 2.5976(9) 3_566 ?
Mo3 Mo1 2.6328(8) 3_566 ?
Mo3 Mo2 2.6392(9) 3_566 ?
Br1 Mo1 2.5970(10) 3_566 ?
Br2 Mo3 2.5965(9) 3_566 ?
Br3 Mo3 2.5975(9) 3_566 ?
Br3 Mo1 2.6091(9) 3_566 ?
N C41 1.519(10) . ?
N C11 1.518(9) . ?
N C31 1.523(10) . ?
N C21 1.530(10) . ?
C11 C12 1.516(12) . ?
C11 H11A 0.9900 . ?
C11 H11B 0.9900 . ?
C12 C13 1.562(12) . ?
C12 H12A 0.9900 . ?
C12 H12B 0.9900 . ?
C13 C14 1.449(16) . ?
C13 H13A 0.9900 . ?
C13 H13B 0.9900 . ?
C14 H14A 0.9800 . ?
C14 H14B 0.9800 . ?
C14 H14C 0.9800 . ?
C21 C22 1.508(11) . ?
C21 H21A 0.9900 . ?
C21 H21B 0.9900 . ?
C22 C23 1.525(12) . ?
C22 H22A 0.9900 . ?
C22 H22B 0.9900 . ?
C23 C24 1.516(13) . ?
C23 H23A 0.9900 . ?
C23 H23B 0.9900 . ?
C24 H24A 0.9800 . ?
C24 H24B 0.9800 . ?
C24 H24C 0.9800 . ?
C31 C32 1.533(12) . ?
C31 H31A 0.9900 . ?
C31 H31B 0.9900 . ?
C32 C33 1.484(13) . ?
C32 H32A 0.9900 . ?
C32 H32B 0.9900 . ?
C33 C34 1.539(14) . ?
C33 H33A 0.9900 . ?
C33 H33B 0.9900 . ?
C34 H34A 0.9800 . ?
C34 H34B 0.9800 . ?
C34 H34C 0.9800 . ?
C41 C42 1.481(12) . ?
C41 H41A 0.9900 . ?
C41 H41B 0.9900 . ?
C42 C43 1.500(12) . ?
C42 H42A 0.9900 . ?
C42 H42B 0.9900 . ?
C43 C44 1.498(15) . ?
C43 H43A 0.9900 . ?
C43 H43B 0.9900 . ?
C44 H44A 0.9800 . ?
C44 H44B 0.9800 . ?
C44 H44C 0.9800 . ?
